data_4120245
loop_
_publ_author_name
'Alexander C. Filippou'
'Priyabrata Ghana'
'Uttam Chakraborty'
'Gregor Schnakenburg'

_publ_section_title
;
 Manganese-Tin Triple Bonds: A New Synthetic Route to the Manganese
 Stannylidyne Complex Cation trans-[H(dmpe)2Mn\\tbSn(C6H3-2,6-Mes2)]+
 (dmpe = Me2PCH2CH2PMe2, Mes = 2,4,6-Trimethylphenyl)
;
_journal_name_full 'Journal of the American Chemical Society'
_journal_page_first 11525
_journal_page_last 11528
_journal_paper_doi 10.1021/ja406290t
_journal_volume 135
_journal_year 2013
_chemical_formula_moiety 'C36 H58 Cl Mn P4 Sn'
_chemical_formula_sum 'C36 H58 Cl Mn P4 Sn'
_chemical_formula_weight 823.78
_chemical_name_systematic
; 
 ? 
;
_space_group_IT_number 14
_symmetry_cell_setting monoclinic
_symmetry_space_group_name_Hall '-P 2yn'
_symmetry_space_group_name_H-M 'P 1 21/n 1'
_atom_sites_solution_hydrogens geom
_atom_sites_solution_primary direct
_atom_sites_solution_secondary difmap
_audit_creation_method SHELXL-97
_cell_angle_alpha 90.00
_cell_angle_beta 90.258(2)
_cell_angle_gamma 90.00
_cell_formula_units_Z 4
_cell_length_a 10.3998(6)
_cell_length_b 17.9090(9)
_cell_length_c 20.9073(12)
_cell_measurement_reflns_used 9953
_cell_measurement_temperature 100(2)
_cell_measurement_theta_max 33.86
_cell_measurement_theta_min 2.26
_cell_volume 3893.9(4)
_computing_cell_refinement 'Bruker SAINT (Bruker AXS, 2011)'
_computing_data_collection 'Bruker APEX2 (Bruker AXS, 2011)'
_computing_data_reduction 'Bruker SAINT (Bruker AXS, 2011)'
_computing_molecular_graphics 'DIAMOND (Brandenburg, 1999)'
_computing_publication_material 'SHELXL97 (Sheldrick, 1997)'
_computing_structure_refinement 'SHELXL-97 (Sheldrick, 2008)'
_computing_structure_solution 'SHELXS-97 (Sheldrick, 2008)'
_diffrn_ambient_temperature 100(2)
_diffrn_detector_area_resol_mean 8.33333
_diffrn_measured_fraction_theta_full 0.998
_diffrn_measured_fraction_theta_max 0.998
_diffrn_measurement_device_type 'Bruker X8-KappaApexII'
_diffrn_measurement_method 'CCD rotation images, thin slices'
_diffrn_radiation_monochromator graphite
_diffrn_radiation_source 'fine-focus sealed tube'
_diffrn_radiation_type MoK\a
_diffrn_radiation_wavelength 0.71073
_diffrn_reflns_av_R_equivalents 0.0301
_diffrn_reflns_av_sigmaI/netI 0.0280
_diffrn_reflns_limit_h_max 13
_diffrn_reflns_limit_h_min -13
_diffrn_reflns_limit_k_max 19
_diffrn_reflns_limit_k_min -23
_diffrn_reflns_limit_l_max 26
_diffrn_reflns_limit_l_min -27
_diffrn_reflns_number 40054
_diffrn_reflns_theta_full 28.00
_diffrn_reflns_theta_max 28.00
_diffrn_reflns_theta_min 2.99
_exptl_absorpt_coefficient_mu 1.222
_exptl_absorpt_correction_T_max 0.9760
_exptl_absorpt_correction_T_min 0.6342
_exptl_absorpt_correction_type empirical
_exptl_absorpt_process_details 'SADABS (Bruker AXS, 2009)'
_exptl_crystal_colour red
_exptl_crystal_density_diffrn 1.405
_exptl_crystal_description plate
_exptl_crystal_F_000 1704
_exptl_crystal_size_max 0.41
_exptl_crystal_size_mid 0.21
_exptl_crystal_size_min 0.02
_refine_diff_density_max 0.575
_refine_diff_density_min -0.436
_refine_diff_density_rms 0.068
_refine_ls_extinction_method none
_refine_ls_goodness_of_fit_ref 1.012
_refine_ls_hydrogen_treatment mixed
_refine_ls_matrix_type full
_refine_ls_number_parameters 406
_refine_ls_number_reflns 9387
_refine_ls_number_restraints 0
_refine_ls_restrained_S_all 1.012
_refine_ls_R_factor_all 0.0335
_refine_ls_R_factor_gt 0.0235
_refine_ls_shift/su_max 0.033
_refine_ls_shift/su_mean 0.003
_refine_ls_structure_factor_coef Fsqd
_refine_ls_weighting_details 'calc w=1/[\s^2^(Fo^2^)+(0.0247P)^2^+2.2515P] where P=(Fo^2^+2Fc^2^)/3'
_refine_ls_weighting_scheme calc
_refine_ls_wR_factor_gt 0.0520
_refine_ls_wR_factor_ref 0.0551
_reflns_number_gt 7978
_reflns_number_total 9387
_reflns_threshold_expression >2sigma(I)
_cod_data_source_file ja406290t_si_001.cif
_cod_data_source_block 2
_cod_original_sg_symbol_H-M 'P 21/n'
_cod_database_code 4120245

loop_
_symmetry_equiv_pos_as_xyz
'x, y, z'
'-x+1/2, y+1/2, -z+1/2'
'-x, -y, -z'
'x-1/2, -y-1/2, z-1/2'

loop_
_atom_site_label
_atom_site_type_symbol
_atom_site_fract_x
_atom_site_fract_y
_atom_site_fract_z
_atom_site_U_iso_or_equiv
_atom_site_adp_type
_atom_site_occupancy
_atom_site_symmetry_multiplicity
_atom_site_calc_flag
_atom_site_refinement_flags
C1 C -0.01072(16) 0.29400(10) 0.30824(8) 0.0130(3) Uani 1 1 d .
C2 C -0.10463(17) 0.35030(9) 0.30128(8) 0.0132(3) Uani 1 1 d .
C3 C -0.13291(17) 0.39793(10) 0.35237(8) 0.0153(4) Uani 1 1 d .
H3A H -0.1953 0.4362 0.3470 0.018 Uiso 1 1 calc R
C4 C -0.07086(18) 0.38993(10) 0.41072(8) 0.0163(4) Uani 1 1 d .
H4A H -0.0874 0.4239 0.4446 0.020 Uiso 1 1 calc R
C5 C 0.01536(18) 0.33195(10) 0.41922(8) 0.0162(4) Uani 1 1 d .
H5A H 0.0551 0.3250 0.4598 0.019 Uiso 1 1 calc R
C6 C 0.04495(17) 0.28348(10) 0.36899(8) 0.0142(3) Uani 1 1 d .
C7 C -0.18594(17) 0.35835(9) 0.24215(8) 0.0140(3) Uani 1 1 d .
C8 C -0.29910(17) 0.31481(10) 0.23763(8) 0.0150(3) Uani 1 1 d .
C9 C -0.38396(18) 0.32682(10) 0.18737(9) 0.0178(4) Uani 1 1 d .
H9A H -0.4601 0.2977 0.1847 0.021 Uiso 1 1 calc R
C10 C -0.36033(19) 0.38064(10) 0.14058(8) 0.0185(4) Uani 1 1 d .
C11 C -0.24851(19) 0.42248(10) 0.14564(8) 0.0182(4) Uani 1 1 d .
H11A H -0.2306 0.4587 0.1137 0.022 Uiso 1 1 calc R
C12 C -0.16114(18) 0.41323(10) 0.19607(8) 0.0166(4) Uani 1 1 d .
C13 C -0.33079(18) 0.25783(10) 0.28850(9) 0.0189(4) Uani 1 1 d .
H13A H -0.3393 0.2829 0.3299 0.023 Uiso 1 1 calc R
H13B H -0.2617 0.2207 0.2910 0.023 Uiso 1 1 calc R
H13C H -0.4119 0.2329 0.2776 0.023 Uiso 1 1 calc R
C14 C -0.4548(2) 0.39228(12) 0.08662(9) 0.0257(4) Uani 1 1 d .
H14A H -0.5425 0.3928 0.1037 0.031 Uiso 1 1 calc R
H14B H -0.4465 0.3516 0.0556 0.031 Uiso 1 1 calc R
H14C H -0.4370 0.4400 0.0655 0.031 Uiso 1 1 calc R
C15 C -0.04623(19) 0.46441(11) 0.20171(9) 0.0211(4) Uani 1 1 d .
H15A H 0.0328 0.4355 0.1957 0.025 Uiso 1 1 calc R
H15B H -0.0452 0.4876 0.2442 0.025 Uiso 1 1 calc R
H15C H -0.0518 0.5034 0.1689 0.025 Uiso 1 1 calc R
C16 C 0.13099(18) 0.21853(10) 0.38526(8) 0.0159(4) Uani 1 1 d .
C17 C 0.26496(19) 0.22633(11) 0.38705(8) 0.0190(4) Uani 1 1 d .
C18 C 0.3406(2) 0.16605(11) 0.40709(9) 0.0238(4) Uani 1 1 d .
H18A H 0.4315 0.1710 0.4072 0.029 Uiso 1 1 calc R
C19 C 0.2862(2) 0.09937(12) 0.42681(9) 0.0269(5) Uani 1 1 d .
C20 C 0.1537(2) 0.09299(11) 0.42570(9) 0.0256(4) Uani 1 1 d .
H20A H 0.1156 0.0474 0.4391 0.031 Uiso 1 1 calc R
C21 C 0.0737(2) 0.15115(10) 0.40554(9) 0.0203(4) Uani 1 1 d .
C22 C 0.32747(19) 0.29953(11) 0.37033(10) 0.0238(4) Uani 1 1 d .
H22A H 0.3091 0.3363 0.4038 0.029 Uiso 1 1 calc R
H22B H 0.2934 0.3174 0.3293 0.029 Uiso 1 1 calc R
H22C H 0.4207 0.2925 0.3670 0.029 Uiso 1 1 calc R
C23 C 0.3699(3) 0.03593(14) 0.45049(11) 0.0411(6) Uani 1 1 d .
H23A H 0.3573 0.0293 0.4966 0.049 Uiso 1 1 calc R
H23B H 0.4604 0.0475 0.4421 0.049 Uiso 1 1 calc R
H23C H 0.3462 -0.0102 0.4281 0.049 Uiso 1 1 calc R
C24 C -0.0701(2) 0.14132(11) 0.40706(10) 0.0258(4) Uani 1 1 d .
H24A H -0.1054 0.1484 0.3639 0.031 Uiso 1 1 calc R
H24B H -0.1077 0.1782 0.4361 0.031 Uiso 1 1 calc R
H24C H -0.0907 0.0909 0.4222 0.031 Uiso 1 1 calc R
C25 C -0.17609(18) 0.06902(11) 0.21941(9) 0.0189(4) Uani 1 1 d .
H25A H -0.2200 0.0212 0.2288 0.023 Uiso 1 1 calc R
H25B H -0.1801 0.1006 0.2582 0.023 Uiso 1 1 calc R
C26 C -0.24575(18) 0.10855(11) 0.16408(9) 0.0198(4) Uani 1 1 d .
H26A H -0.2941 0.1519 0.1809 0.024 Uiso 1 1 calc R
H26B H -0.3082 0.0737 0.1443 0.024 Uiso 1 1 calc R
C27 C 0.06072(19) 0.02460(11) 0.27720(9) 0.0214(4) Uani 1 1 d .
H27A H -0.0007 -0.0074 0.2997 0.026 Uiso 1 1 calc R
H27B H 0.0766 0.0698 0.3024 0.026 Uiso 1 1 calc R
H27C H 0.1417 -0.0025 0.2713 0.026 Uiso 1 1 calc R
C28 C -0.0144(2) -0.04342(10) 0.16421(10) 0.0222(4) Uani 1 1 d .
H28A H -0.0662 -0.0417 0.1250 0.027 Uiso 1 1 calc R
H28B H -0.0544 -0.0777 0.1948 0.027 Uiso 1 1 calc R
H28C H 0.0724 -0.0610 0.1541 0.027 Uiso 1 1 calc R
C29 C -0.21296(19) 0.22395(10) 0.07071(9) 0.0205(4) Uani 1 1 d .
H29A H -0.2019 0.2656 0.1006 0.025 Uiso 1 1 calc R
H29B H -0.3047 0.2128 0.0657 0.025 Uiso 1 1 calc R
H29C H -0.1768 0.2375 0.0291 0.025 Uiso 1 1 calc R
C30 C -0.1664(2) 0.07666(11) 0.03582(9) 0.0240(4) Uani 1 1 d .
H30A H -0.2580 0.0799 0.0251 0.029 Uiso 1 1 calc R
H30B H -0.1454 0.0255 0.0489 0.029 Uiso 1 1 calc R
H30C H -0.1152 0.0902 -0.0017 0.029 Uiso 1 1 calc R
C31 C 0.32472(18) 0.22505(11) 0.07111(9) 0.0210(4) Uani 1 1 d .
H31A H 0.3625 0.2406 0.0298 0.025 Uiso 1 1 calc R
H31B H 0.3469 0.2630 0.1038 0.025 Uiso 1 1 calc R
C32 C 0.37807(18) 0.14903(11) 0.09088(9) 0.0214(4) Uani 1 1 d .
H32A H 0.4674 0.1546 0.1067 0.026 Uiso 1 1 calc R
H32B H 0.3789 0.1150 0.0536 0.026 Uiso 1 1 calc R
C33 C 0.1035(2) 0.31509(11) 0.05095(9) 0.0235(4) Uani 1 1 d .
H33A H 0.1538 0.3358 0.0156 0.028 Uiso 1 1 calc R
H33B H 0.1211 0.3435 0.0901 0.028 Uiso 1 1 calc R
H33C H 0.0117 0.3183 0.0405 0.028 Uiso 1 1 calc R
C34 C 0.1322(2) 0.18381(12) -0.01926(9) 0.0228(4) Uani 1 1 d .
H34A H 0.1626 0.1321 -0.0219 0.027 Uiso 1 1 calc R
H34B H 0.1837 0.2154 -0.0475 0.027 Uiso 1 1 calc R
H34C H 0.0417 0.1861 -0.0324 0.027 Uiso 1 1 calc R
C35 C 0.36589(19) 0.13653(11) 0.22684(9) 0.0207(4) Uani 1 1 d .
H35A H 0.3657 0.1911 0.2309 0.025 Uiso 1 1 calc R
H35B H 0.4547 0.1187 0.2234 0.025 Uiso 1 1 calc R
H35C H 0.3255 0.1144 0.2646 0.025 Uiso 1 1 calc R
C36 C 0.32321(19) 0.01109(11) 0.14929(10) 0.0238(4) Uani 1 1 d .
H36C H 0.2898 -0.0163 0.1862 0.029 Uiso 1 1 calc R
H36B H 0.4172 0.0075 0.1488 0.029 Uiso 1 1 calc R
H36A H 0.2881 -0.0105 0.1098 0.029 Uiso 1 1 calc R
P3 P -0.00521(4) 0.05041(3) 0.19926(2) 0.01426(9) Uani 1 1 d .
P4 P -0.12950(4) 0.14136(3) 0.10192(2) 0.01426(9) Uani 1 1 d .
P1 P 0.14800(5) 0.21709(3) 0.06330(2) 0.01526(9) Uani 1 1 d .
P2 P 0.27550(4) 0.10937(3) 0.15493(2) 0.01489(9) Uani 1 1 d .
Cl Cl 0.22863(4) 0.33835(3) 0.21154(2) 0.02029(9) Uani 1 1 d .
Mn Mn 0.07071(2) 0.142568(14) 0.139806(12) 0.01140(6) Uani 1 1 d .
H37 H 0.088(2) 0.0839(12) 0.0889(10) 0.030(6) Uiso 1 1 d .
Sn Sn 0.056798(11) 0.236908(6) 0.220989(5) 0.01181(4) Uani 1 1 d .

loop_
_atom_site_aniso_label
_atom_site_aniso_U_11
_atom_site_aniso_U_22
_atom_site_aniso_U_33
_atom_site_aniso_U_23
_atom_site_aniso_U_13
_atom_site_aniso_U_12
C1 0.0123(8) 0.0134(8) 0.0133(8) -0.0016(6) 0.0017(6) -0.0018(6)
C2 0.0127(8) 0.0132(8) 0.0136(8) -0.0002(6) 0.0017(6) -0.0023(6)
C3 0.0142(9) 0.0137(9) 0.0180(9) -0.0010(7) 0.0035(7) 0.0011(7)
C4 0.0188(9) 0.0148(9) 0.0154(8) -0.0040(7) 0.0039(7) -0.0022(7)
C5 0.0181(9) 0.0191(9) 0.0113(8) -0.0006(7) -0.0009(7) -0.0022(7)
C6 0.0140(9) 0.0119(8) 0.0168(8) 0.0004(7) 0.0012(7) -0.0021(6)
C7 0.0145(9) 0.0134(8) 0.0140(8) -0.0032(7) 0.0001(6) 0.0044(7)
C8 0.0159(9) 0.0144(8) 0.0148(8) -0.0023(7) 0.0020(7) 0.0029(7)
C9 0.0163(9) 0.0170(9) 0.0203(9) -0.0054(7) -0.0010(7) 0.0008(7)
C10 0.0210(10) 0.0186(9) 0.0159(8) -0.0039(7) -0.0028(7) 0.0068(7)
C11 0.0232(10) 0.0163(9) 0.0151(8) 0.0010(7) -0.0006(7) 0.0046(7)
C12 0.0173(9) 0.0157(9) 0.0168(8) -0.0014(7) 0.0027(7) 0.0015(7)
C13 0.0179(9) 0.0193(9) 0.0194(9) -0.0003(7) 0.0005(7) -0.0028(7)
C14 0.0306(12) 0.0252(11) 0.0211(10) -0.0019(8) -0.0094(8) 0.0039(9)
C15 0.0197(10) 0.0214(10) 0.0223(9) 0.0043(8) 0.0011(7) -0.0022(8)
C16 0.0206(9) 0.0155(9) 0.0116(8) -0.0023(7) -0.0025(7) 0.0035(7)
C17 0.0218(10) 0.0224(10) 0.0129(8) -0.0025(7) -0.0032(7) 0.0045(8)
C18 0.0238(10) 0.0291(11) 0.0185(9) -0.0046(8) -0.0037(8) 0.0095(8)
C19 0.0411(13) 0.0243(11) 0.0153(9) -0.0024(8) -0.0051(8) 0.0163(9)
C20 0.0423(13) 0.0179(10) 0.0166(9) 0.0006(7) -0.0021(8) 0.0048(9)
C21 0.0292(11) 0.0164(9) 0.0152(9) -0.0018(7) -0.0015(7) 0.0013(8)
C22 0.0177(10) 0.0283(11) 0.0252(10) 0.0005(8) -0.0036(8) -0.0002(8)
C23 0.0553(17) 0.0358(13) 0.0321(12) 0.0056(10) -0.0019(11) 0.0263(12)
C24 0.0311(12) 0.0207(10) 0.0255(10) 0.0025(8) 0.0000(8) -0.0043(8)
C25 0.0170(9) 0.0188(9) 0.0210(9) 0.0004(7) 0.0036(7) -0.0031(7)
C26 0.0147(9) 0.0200(10) 0.0248(10) -0.0001(8) 0.0028(7) -0.0014(7)
C27 0.0244(10) 0.0205(10) 0.0194(9) 0.0060(7) -0.0006(7) 0.0007(8)
C28 0.0244(10) 0.0131(9) 0.0293(10) -0.0009(8) 0.0021(8) -0.0018(7)
C29 0.0190(9) 0.0210(10) 0.0215(9) 0.0010(8) -0.0014(7) 0.0036(7)
C30 0.0222(10) 0.0244(10) 0.0255(10) -0.0071(8) -0.0057(8) -0.0004(8)
C31 0.0171(9) 0.0270(11) 0.0190(9) 0.0013(8) 0.0032(7) -0.0051(8)
C32 0.0135(9) 0.0311(11) 0.0197(9) -0.0003(8) 0.0027(7) 0.0012(8)
C33 0.0298(11) 0.0181(10) 0.0226(10) 0.0057(8) 0.0010(8) 0.0004(8)
C34 0.0237(10) 0.0299(11) 0.0147(9) -0.0004(8) 0.0014(7) -0.0016(8)
C35 0.0182(9) 0.0245(10) 0.0193(9) -0.0025(8) -0.0042(7) 0.0010(8)
C36 0.0216(10) 0.0196(10) 0.0303(11) -0.0055(8) -0.0022(8) 0.0070(8)
P3 0.0153(2) 0.0119(2) 0.0156(2) 0.00013(17) 0.00050(17) -0.00055(17)
P4 0.0133(2) 0.0142(2) 0.0153(2) -0.00162(17) -0.00104(17) 0.00047(17)
P1 0.0161(2) 0.0166(2) 0.0131(2) 0.00053(17) 0.00109(17) -0.00111(17)
P2 0.0129(2) 0.0161(2) 0.0157(2) -0.00179(17) -0.00036(17) 0.00173(17)
Cl 0.0197(2) 0.0190(2) 0.0222(2) -0.00453(17) 0.00313(17) -0.00651(17)
Mn 0.01155(13) 0.01067(12) 0.01198(12) -0.00125(10) 0.00023(9) 0.00026(10)
Sn 0.01231(6) 0.01103(6) 0.01209(6) -0.00175(4) 0.00045(4) 0.00030(4)

loop_
_atom_type_symbol
_atom_type_description
_atom_type_scat_dispersion_real
_atom_type_scat_dispersion_imag
_atom_type_scat_source
C C 0.0033 0.0016 'International Tables Vol C Tables 4.2.6.8 and 6.1.1.4'
H H 0.0000 0.0000 'International Tables Vol C Tables 4.2.6.8 and 6.1.1.4'
P P 0.1023 0.0942 'International Tables Vol C Tables 4.2.6.8 and 6.1.1.4'
Cl Cl 0.1484 0.1585 'International Tables Vol C Tables 4.2.6.8 and 6.1.1.4'
Mn Mn 0.3368 0.7283 'International Tables Vol C Tables 4.2.6.8 and 6.1.1.4'
Sn Sn -0.6537 1.4246 'International Tables Vol C Tables 4.2.6.8 and 6.1.1.4'

loop_
_geom_angle_atom_site_label_1
_geom_angle_atom_site_label_2
_geom_angle_atom_site_label_3
_geom_angle
C6 C1 C2 118.09(15)
C6 C1 Sn 123.56(13)
C2 C1 Sn 117.92(12)
C3 C2 C1 120.32(16)
C3 C2 C7 116.78(15)
C1 C2 C7 122.71(15)
C4 C3 C2 120.71(17)
C4 C3 H3A 119.6
C2 C3 H3A 119.6
C5 C4 C3 119.35(16)
C5 C4 H4A 120.3
C3 C4 H4A 120.3
C4 C5 C6 120.97(16)
C4 C5 H5A 119.5
C6 C5 H5A 119.5
C5 C6 C1 120.28(16)
C5 C6 C16 116.28(15)
C1 C6 C16 123.33(15)
C12 C7 C8 119.77(16)
C12 C7 C2 121.92(16)
C8 C7 C2 117.86(15)
C9 C8 C7 119.46(16)
C9 C8 C13 119.88(16)
C7 C8 C13 120.61(16)
C8 C9 C10 121.66(17)
C8 C9 H9A 119.2
C10 C9 H9A 119.2
C11 C10 C9 118.02(17)
C11 C10 C14 121.74(17)
C9 C10 C14 120.24(18)
C10 C11 C12 122.35(17)
C10 C11 H11A 118.8
C12 C11 H11A 118.8
C11 C12 C7 118.72(17)
C11 C12 C15 119.87(16)
C7 C12 C15 121.34(16)
C8 C13 H13A 109.5
C8 C13 H13B 109.5
H13A C13 H13B 109.5
C8 C13 H13C 109.5
H13A C13 H13C 109.5
H13B C13 H13C 109.5
C10 C14 H14A 109.5
C10 C14 H14B 109.5
H14A C14 H14B 109.5
C10 C14 H14C 109.5
H14A C14 H14C 109.5
H14B C14 H14C 109.5
C12 C15 H15A 109.5
C12 C15 H15B 109.5
H15A C15 H15B 109.5
C12 C15 H15C 109.5
H15A C15 H15C 109.5
H15B C15 H15C 109.5
C17 C16 C21 119.88(17)
C17 C16 C6 121.27(16)
C21 C16 C6 118.51(17)
C18 C17 C16 119.27(18)
C18 C17 C22 119.92(18)
C16 C17 C22 120.76(17)
C19 C18 C17 121.7(2)
C19 C18 H18A 119.2
C17 C18 H18A 119.2
C20 C19 C18 118.31(18)
C20 C19 C23 121.0(2)
C18 C19 C23 120.7(2)
C19 C20 C21 122.4(2)
C19 C20 H20A 118.8
C21 C20 H20A 118.8
C20 C21 C16 118.49(19)
C20 C21 C24 119.74(18)
C16 C21 C24 121.76(17)
C17 C22 H22A 109.5
C17 C22 H22B 109.5
H22A C22 H22B 109.5
C17 C22 H22C 109.5
H22A C22 H22C 109.5
H22B C22 H22C 109.5
C19 C23 H23A 109.5
C19 C23 H23B 109.5
H23A C23 H23B 109.5
C19 C23 H23C 109.5
H23A C23 H23C 109.5
H23B C23 H23C 109.5
C21 C24 H24A 109.5
C21 C24 H24B 109.5
H24A C24 H24B 109.5
C21 C24 H24C 109.5
H24A C24 H24C 109.5
H24B C24 H24C 109.5
C26 C25 P3 111.13(12)
C26 C25 H25A 109.4
P3 C25 H25A 109.4
C26 C25 H25B 109.4
P3 C25 H25B 109.4
H25A C25 H25B 108.0
C25 C26 P4 111.32(13)
C25 C26 H26A 109.4
P4 C26 H26A 109.4
C25 C26 H26B 109.4
P4 C26 H26B 109.4
H26A C26 H26B 108.0
P3 C27 H27A 109.5
P3 C27 H27B 109.5
H27A C27 H27B 109.5
P3 C27 H27C 109.5
H27A C27 H27C 109.5
H27B C27 H27C 109.5
P3 C28 H28A 109.5
P3 C28 H28B 109.5
H28A C28 H28B 109.5
P3 C28 H28C 109.5
H28A C28 H28C 109.5
H28B C28 H28C 109.5
P4 C29 H29A 109.5
P4 C29 H29B 109.5
H29A C29 H29B 109.5
P4 C29 H29C 109.5
H29A C29 H29C 109.5
H29B C29 H29C 109.5
P4 C30 H30A 109.5
P4 C30 H30B 109.5
H30A C30 H30B 109.5
P4 C30 H30C 109.5
H30A C30 H30C 109.5
H30B C30 H30C 109.5
C32 C31 P1 108.35(13)
C32 C31 H31A 110.0
P1 C31 H31A 110.0
C32 C31 H31B 110.0
P1 C31 H31B 110.0
H31A C31 H31B 108.4
C31 C32 P2 109.10(13)
C31 C32 H32A 109.9
P2 C32 H32A 109.9
C31 C32 H32B 109.9
P2 C32 H32B 109.9
H32A C32 H32B 108.3
P1 C33 H33A 109.5
P1 C33 H33B 109.5
H33A C33 H33B 109.5
P1 C33 H33C 109.5
H33A C33 H33C 109.5
H33B C33 H33C 109.5
P1 C34 H34A 109.5
P1 C34 H34B 109.5
H34A C34 H34B 109.5
P1 C34 H34C 109.5
H34A C34 H34C 109.5
H34B C34 H34C 109.5
P2 C35 H35A 109.5
P2 C35 H35B 109.5
H35A C35 H35B 109.5
P2 C35 H35C 109.5
H35A C35 H35C 109.5
H35B C35 H35C 109.5
P2 C36 H36C 109.5
P2 C36 H36B 109.5
H36C C36 H36B 109.5
P2 C36 H36A 109.5
H36C C36 H36A 109.5
H36B C36 H36A 109.5
C27 P3 C28 98.24(9)
C27 P3 C25 101.48(9)
C28 P3 C25 101.92(9)
C27 P3 Mn 123.83(7)
C28 P3 Mn 118.45(7)
C25 P3 Mn 109.72(6)
C29 P4 C30 98.28(9)
C29 P4 C26 101.19(9)
C30 P4 C26 100.98(9)
C29 P4 Mn 124.03(7)
C30 P4 Mn 117.67(7)
C26 P4 Mn 111.21(6)
C34 P1 C33 99.04(9)
C34 P1 C31 101.14(9)
C33 P1 C31 100.89(9)
C34 P1 Mn 116.66(7)
C33 P1 Mn 125.51(7)
C31 P1 Mn 110.07(6)
C36 P2 C35 99.76(9)
C36 P2 C32 99.46(9)
C35 P2 C32 101.28(9)
C36 P2 Mn 120.34(7)
C35 P2 Mn 122.03(7)
C32 P2 Mn 110.29(6)
P3 Mn P4 81.783(19)
P3 Mn P2 93.69(2)
P4 Mn P2 159.84(2)
P3 Mn P1 167.72(2)
P4 Mn P1 95.16(2)
P2 Mn P1 85.094(19)
P3 Mn Sn 96.024(16)
P4 Mn Sn 101.502(15)
P2 Mn Sn 98.501(15)
P1 Mn Sn 96.244(16)
P3 Mn H37 85.5(8)
P4 Mn H37 81.7(9)
P2 Mn H37 78.4(9)
P1 Mn H37 82.3(8)
Sn Mn H37 176.6(9)
C1 Sn Mn 158.53(4)
C1 Sn Cl 87.69(5)
Mn Sn Cl 113.656(13)

loop_
_geom_bond_atom_site_label_1
_geom_bond_atom_site_label_2
_geom_bond_distance
C1 C6 1.406(2)
C1 C2 1.411(2)
C1 Sn 2.2085(17)
C2 C3 1.399(2)
C2 C7 1.502(2)
C3 C4 1.385(2)
C3 H3A 0.9500
C4 C5 1.383(3)
C4 H4A 0.9500
C5 C6 1.398(2)
C5 H5A 0.9500
C6 C16 1.506(2)
C7 C12 1.401(2)
C7 C8 1.414(2)
C8 C9 1.386(2)
C8 C13 1.511(2)
C9 C10 1.396(3)
C9 H9A 0.9500
C10 C11 1.387(3)
C10 C14 1.507(3)
C11 C12 1.399(3)
C11 H11A 0.9500
C12 C15 1.510(3)
C13 H13A 0.9800
C13 H13B 0.9800
C13 H13C 0.9800
C14 H14A 0.9800
C14 H14B 0.9800
C14 H14C 0.9800
C15 H15A 0.9800
C15 H15B 0.9800
C15 H15C 0.9800
C16 C17 1.401(3)
C16 C21 1.412(3)
C17 C18 1.399(3)
C17 C22 1.505(3)
C18 C19 1.385(3)
C18 H18A 0.9500
C19 C20 1.384(3)
C19 C23 1.513(3)
C20 C21 1.397(3)
C20 H20A 0.9500
C21 C24 1.507(3)
C22 H22A 0.9800
C22 H22B 0.9800
C22 H22C 0.9800
C23 H23A 0.9800
C23 H23B 0.9800
C23 H23C 0.9800
C24 H24A 0.9800
C24 H24B 0.9800
C24 H24C 0.9800
C25 C26 1.535(3)
C25 P3 1.8583(19)
C25 H25A 0.9900
C25 H25B 0.9900
C26 P4 1.8736(19)
C26 H26A 0.9900
C26 H26B 0.9900
C27 P3 1.8245(19)
C27 H27A 0.9800
C27 H27B 0.9800
C27 H27C 0.9800
C28 P3 1.8356(19)
C28 H28A 0.9800
C28 H28B 0.9800
C28 H28C 0.9800
C29 P4 1.8335(19)
C29 H29A 0.9800
C29 H29B 0.9800
C29 H29C 0.9800
C30 P4 1.8424(19)
C30 H30A 0.9800
C30 H30B 0.9800
C30 H30C 0.9800
C31 C32 1.527(3)
C31 P1 1.8498(19)
C31 H31A 0.9900
C31 H31B 0.9900
C32 P2 1.8570(19)
C32 H32A 0.9900
C32 H32B 0.9900
C33 P1 1.8330(19)
C33 H33A 0.9800
C33 H33B 0.9800
C33 H33C 0.9800
C34 P1 1.8328(19)
C34 H34A 0.9800
C34 H34B 0.9800
C34 H34C 0.9800
C35 P2 1.8351(18)
C35 H35A 0.9800
C35 H35B 0.9800
C35 H35C 0.9800
C36 P2 1.8328(19)
C36 H36C 0.9800
C36 H36B 0.9800
C36 H36A 0.9800
P3 Mn 2.2140(5)
P4 Mn 2.2246(5)
P1 Mn 2.2356(5)
P2 Mn 2.2323(5)
Cl Sn 2.5566(5)
Mn Sn 2.3997(3)
Mn H37 1.51(2)

loop_
_geom_torsion_atom_site_label_1
_geom_torsion_atom_site_label_2
_geom_torsion_atom_site_label_3
_geom_torsion_atom_site_label_4
_geom_torsion
C6 C1 C2 C3 5.2(2)
Sn C1 C2 C3 -167.65(13)
C6 C1 C2 C7 -169.60(16)
Sn C1 C2 C7 17.6(2)
C1 C2 C3 C4 -1.0(3)
C7 C2 C3 C4 174.09(16)
C2 C3 C4 C5 -3.1(3)
C3 C4 C5 C6 2.9(3)
C4 C5 C6 C1 1.4(3)
C4 C5 C6 C16 -174.84(17)
C2 C1 C6 C5 -5.4(3)
Sn C1 C6 C5 167.00(13)
C2 C1 C6 C16 170.60(16)
Sn C1 C6 C16 -17.0(2)
C3 C2 C7 C12 82.3(2)
C1 C2 C7 C12 -102.7(2)
C3 C2 C7 C8 -89.9(2)
C1 C2 C7 C8 85.0(2)
C12 C7 C8 C9 0.3(3)
C2 C7 C8 C9 172.71(16)
C12 C7 C8 C13 -177.11(16)
C2 C7 C8 C13 -4.7(2)
C7 C8 C9 C10 0.4(3)
C13 C8 C9 C10 177.85(16)
C8 C9 C10 C11 -0.1(3)
C8 C9 C10 C14 -179.92(17)
C9 C10 C11 C12 -1.0(3)
C14 C10 C11 C12 178.81(17)
C10 C11 C12 C7 1.7(3)
C10 C11 C12 C15 -175.36(17)
C8 C7 C12 C11 -1.3(3)
C2 C7 C12 C11 -173.44(16)
C8 C7 C12 C15 175.73(16)
C2 C7 C12 C15 3.6(3)
C5 C6 C16 C17 -83.3(2)
C1 C6 C16 C17 100.6(2)
C5 C6 C16 C21 89.9(2)
C1 C6 C16 C21 -86.2(2)
C21 C16 C17 C18 2.0(3)
C6 C16 C17 C18 175.19(16)
C21 C16 C17 C22 -175.41(17)
C6 C16 C17 C22 -2.3(3)
C16 C17 C18 C19 -1.7(3)
C22 C17 C18 C19 175.79(18)
C17 C18 C19 C20 0.7(3)
C17 C18 C19 C23 -177.82(18)
C18 C19 C20 C21 0.0(3)
C23 C19 C20 C21 178.46(19)
C19 C20 C21 C16 0.4(3)
C19 C20 C21 C24 -178.45(18)
C17 C16 C21 C20 -1.4(3)
C6 C16 C21 C20 -174.75(16)
C17 C16 C21 C24 177.42(17)
C6 C16 C21 C24 4.1(3)
P3 C25 C26 P4 -11.08(17)
P1 C31 C32 P2 -44.24(15)
C26 C25 P3 C27 167.45(13)
C26 C25 P3 C28 -91.46(14)
C26 C25 P3 Mn 34.90(14)
C25 C26 P4 C29 -149.90(13)
C25 C26 P4 C30 109.27(14)
C25 C26 P4 Mn -16.37(15)
C32 C31 P1 C34 -86.01(14)
C32 C31 P1 C33 172.40(13)
C32 C31 P1 Mn 37.96(14)
C31 C32 P2 C36 161.42(14)
C31 C32 P2 C35 -96.55(14)
C31 C32 P2 Mn 34.02(14)
C27 P3 Mn P4 -154.58(8)
C28 P3 Mn P4 81.41(8)
C25 P3 Mn P4 -34.93(7)
C27 P3 Mn P2 45.18(8)
C28 P3 Mn P2 -78.83(8)
C25 P3 Mn P2 164.83(7)
C27 P3 Mn P1 129.06(12)
C28 P3 Mn P1 5.05(14)
C25 P3 Mn P1 -111.29(12)
C27 P3 Mn Sn -53.78(8)
C28 P3 Mn Sn -177.79(8)
C25 P3 Mn Sn 65.86(7)
C29 P4 Mn P3 150.20(8)
C30 P4 Mn P3 -86.41(8)
C26 P4 Mn P3 29.32(7)
C29 P4 Mn P2 -131.61(9)
C30 P4 Mn P2 -8.22(11)
C26 P4 Mn P2 107.51(9)
C29 P4 Mn P1 -41.78(8)
C30 P4 Mn P1 81.60(8)
C26 P4 Mn P1 -162.66(7)
C29 P4 Mn Sn 55.68(8)
C30 P4 Mn Sn 179.06(8)
C26 P4 Mn Sn -65.20(7)
C36 P2 Mn P3 44.44(8)
C35 P2 Mn P3 -82.27(8)
C32 P2 Mn P3 159.23(7)
C36 P2 Mn P4 -31.69(11)
C35 P2 Mn P4 -158.39(9)
C32 P2 Mn P4 83.11(9)
C36 P2 Mn P1 -123.31(8)
C35 P2 Mn P1 109.99(8)
C32 P2 Mn P1 -8.51(7)
C36 P2 Mn Sn 141.10(8)
C35 P2 Mn Sn 14.39(8)
C32 P2 Mn Sn -104.11(7)
C34 P1 Mn P3 15.99(14)
C33 P1 Mn P3 141.04(12)
C31 P1 Mn P3 -98.43(12)
C34 P1 Mn P4 -58.97(8)
C33 P1 Mn P4 66.09(9)
C31 P1 Mn P4 -173.39(7)
C34 P1 Mn P2 100.79(8)
C33 P1 Mn P2 -134.15(9)
C31 P1 Mn P2 -13.63(7)
C34 P1 Mn Sn -161.17(8)
C33 P1 Mn Sn -36.11(9)
C31 P1 Mn Sn 84.41(7)
C6 C1 Sn Mn 90.78(18)
C2 C1 Sn Mn -96.82(17)
C6 C1 Sn Cl -83.26(14)
C2 C1 Sn Cl 89.14(13)
P3 Mn Sn C1 -24.32(13)
P4 Mn Sn C1 58.49(13)
P2 Mn Sn C1 -118.98(12)
P1 Mn Sn C1 155.07(12)
P3 Mn Sn Cl 149.172(18)
P4 Mn Sn Cl -128.019(19)
P2 Mn Sn Cl 54.51(2)
P1 Mn Sn Cl -31.44(2)
